data_4518928
loop_
_publ_author_name
'Long, Zi-Hao'
'Luo, Dong'
'Wu, Kun'
'Chen, Zi-Ye'
'Wu, Ming-Min'
'Zhou, Xiao-Ping'
'Li, Dan'

_publ_section_title
;
 Superoxide Ion and Singlet Oxygen Photogenerated by
 Metalloporphyrin-Based Metal-Organic Frameworks for Highly Efficient and
 Selective Photooxidation of a Sulfur Mustard Simulant.
;
_journal_issue 31
_journal_name_full 'ACS applied materials &amp; interfaces'
_journal_page_first 37102
_journal_page_last 37110
_journal_paper_doi 10.1021/acsami.1c08840
_journal_volume 13
_journal_year 2021
_chemical_formula_moiety 'C48 H29 Fe La N4 O10'
_chemical_formula_sum 'C48 H29 Fe La N4 O10'
_chemical_formula_weight 1016.51
_space_group_crystal_system monoclinic
_space_group_IT_number 15
_space_group_name_Hall '-C 2yc'
_space_group_name_H-M_alt 'C 1 2/c 1'
_atom_sites_solution_hydrogens mixed
_atom_sites_solution_primary iterative
_audit_creation_date 2021-02-10
_audit_creation_method
;
Olex2 1.3
(compiled 2020.07.31 svn.rc2a77460 for OlexSys, GUI svn.r6145)
;
_cell_angle_alpha 90
_cell_angle_beta 100.428(2)
_cell_angle_gamma 90
_cell_formula_units_Z 4
_cell_length_a 20.8470(4)
_cell_length_b 26.6888(6)
_cell_length_c 9.3343(2)
_cell_measurement_reflns_used 11845
_cell_measurement_temperature 99.97(10)
_cell_measurement_theta_max 77.3780
_cell_measurement_theta_min 2.6580
_cell_volume 5107.65(19)
_computing_molecular_graphics 'Olex2 1.3 (Dolomanov et al., 2009)'
_computing_publication_material 'Olex2 1.3 (Dolomanov et al., 2009)'
_computing_structure_refinement 'olex2.refine 1.3 (Bourhis et al., 2015)'
_computing_structure_solution 'olex2.solve 1.3 (Bourhis et al., 2015)'
_diffrn_ambient_temperature 99.97(10)
_diffrn_detector_area_resol_mean 10
_diffrn_measured_fraction_theta_full 0.997
_diffrn_measured_fraction_theta_max 0.967
_diffrn_measurement_device_type 'XtaLAB AFC12 (RINC): Kappa single'
_diffrn_measurement_method '\w scans'
_diffrn_radiation_type CuK\a
_diffrn_radiation_wavelength 1.54184
_diffrn_reflns_av_R_equivalents 0.0382
_diffrn_reflns_av_unetI/netI 0.0318
_diffrn_reflns_Laue_measured_fraction_full 0.997
_diffrn_reflns_Laue_measured_fraction_max 0.967
_diffrn_reflns_limit_h_max 25
_diffrn_reflns_limit_h_min -26
_diffrn_reflns_limit_k_max 31
_diffrn_reflns_limit_k_min -32
_diffrn_reflns_limit_l_max 11
_diffrn_reflns_limit_l_min -11
_diffrn_reflns_number 17459
_diffrn_reflns_point_group_measured_fraction_full 0.997
_diffrn_reflns_point_group_measured_fraction_max 0.967
_diffrn_reflns_theta_full 67.684
_diffrn_reflns_theta_max 77.702
_diffrn_reflns_theta_min 2.718
_diffrn_source 'Rotating-anode X-ray tube (dual wavelength)'
_exptl_absorpt_coefficient_mu 9.113
_exptl_absorpt_correction_T_max 1
_exptl_absorpt_correction_T_min 0.42277
_exptl_absorpt_correction_type multi-scan
_exptl_crystal_colour crimson
_exptl_crystal_density_diffrn 1.322
_exptl_crystal_description rod
_exptl_crystal_F_000 2032
_exptl_crystal_size_max 0.25
_exptl_crystal_size_mid 0.18
_exptl_crystal_size_min 0.17
_refine_diff_density_max 4.724
_refine_diff_density_min -1.335
_refine_diff_density_rms 0.206
_refine_ls_extinction_method none
_refine_ls_goodness_of_fit_ref 1.039
_refine_ls_hydrogen_treatment constr
_refine_ls_matrix_type full
_refine_ls_number_parameters 295
_refine_ls_number_reflns 5274
_refine_ls_number_restraints 0
_refine_ls_restrained_S_all 1.039
_refine_ls_R_factor_all 0.0619
_refine_ls_R_factor_gt 0.0609
_refine_ls_shift/su_max 0.000
_refine_ls_shift/su_mean 0.000
_refine_ls_structure_factor_coef Fsqd
_refine_ls_weighting_details 'w=1/[\s^2^(Fo^2^)+(0.1154P)^2^+43.2432P] where P=(Fo^2^+2Fc^2^)/3'
_refine_ls_weighting_scheme calc
_refine_ls_wR_factor_gt 0.1708
_refine_ls_wR_factor_ref 0.1716
_reflns_Friedel_coverage 0.000
_reflns_number_gt 5075
_reflns_number_total 5274
_reflns_threshold_expression 'I > 2\s(I)'
_cod_data_source_file am1c08840_si_002.cif
_cod_data_source_block FeTCPPLa
_cod_depositor_comments 'Adding full bibliography for 4518928--4518931.cif.'
_cod_database_code 4518928
_shelx_shelxl_version_number 2018/3
_shelx_space_group_comment
;
The symmetry employed for this shelxl refinement is uniquely defined
by the following loop, which should always be used as a source of
symmetry information in preference to the above space-group names.
They are only intended as comments.
;
_olex2_refinement_description
;
1. Fixed Uiso
 At 1.2 times of:
  All C(H) groups
 At 1.5 times of:
  All O(H) groups, All O(H,H) groups
2. Others
 Fixed Sof: H00E(0.5)
3.a Riding coordinates:
 C01C(H01C)
3.b Rotating group:
 O003(H00a,H00b)
3.c Aromatic/amide H refined with riding coordinates:
 C00N(H00N), C00T(H00T), C00W(H00W), C00X(H00X), C00Z(H00Z), C011(H011),
 C013(H013), C017(H017), C01L(H01L), C01M(H01M), C4(H4)
3.d Tetrahedral OH refined with riding coordinates:
 O00E(H00E)
;
_olex2_submission_special_instructions 'No special instructions were received'

loop_
_space_group_symop_operation_xyz
'x, y, z'
'-x, y, -z+1/2'
'x+1/2, y+1/2, z'
'-x+1/2, y+1/2, -z+1/2'
'-x, -y, -z'
'x, -y, z-1/2'
'-x+1/2, -y+1/2, -z'
'x+1/2, -y+1/2, z-1/2'

loop_
_atom_site_label
_atom_site_type_symbol
_atom_site_fract_x
_atom_site_fract_y
_atom_site_fract_z
_atom_site_U_iso_or_equiv
_atom_site_adp_type
_atom_site_occupancy
_atom_site_site_symmetry_order
_atom_site_calc_flag
_atom_site_refinement_flags_posn
_atom_site_refinement_flags_adp
_atom_site_refinement_flags_occupancy
_atom_site_disorder_assembly
_atom_site_disorder_group
La01 La 0.500000 -0.00431(2) 0.250000 0.01721(15) Uani 1 2 d S T P . .
Fe02 Fe 0.000000 0.05127(4) 0.750000 0.0198(2) Uani 1 2 d S T P . .
O003 O 0.55178(16) -0.08386(13) 0.1594(4) 0.0234(7) Uani 1 1 d . . . . .
H00A H 0.536835 -0.088265 0.068853 0.035 Uiso 1 1 d R U . . .
H00B H 0.539209 -0.109716 0.200616 0.035 Uiso 1 1 d R U . . .
O007 O 0.38862(17) 0.02871(14) 0.2787(4) 0.0270(8) Uani 1 1 d . . . . .
O00E O -0.0538(3) -0.31806(16) 0.7432(5) 0.0485(12) Uani 1 1 d . . . . .
H00E H -0.047675 -0.345784 0.781143 0.073 Uiso 0.5 1 calc R U P . .
N00A N 0.0496(2) -0.00098(13) 0.6666(5) 0.0195(9) Uani 1 1 d . . . . .
N00C N 0.05768(18) 0.10345(15) 0.6909(4) 0.0201(8) Uani 1 1 d . . . . .
C00I C 0.1337(2) 0.05130(18) 0.5845(5) 0.0210(9) Uani 1 1 d . . . . .
C00J C 0.3196(2) 0.04320(18) 0.4508(6) 0.0220(9) Uani 1 1 d . . . . .
C00K C 0.1970(2) 0.05110(17) 0.5310(5) 0.0208(9) Uani 1 1 d . . . . .
C00L C 0.3840(2) 0.03102(17) 0.4093(6) 0.0229(10) Uani 1 1 d . . . . .
C00M C 0.000000 -0.1330(3) 0.750000 0.0220(13) Uani 1 2 d S T P . .
C00N C 0.0739(2) -0.07538(19) 0.5644(5) 0.0219(9) Uani 1 1 d . . . . .
H00N H 0.071879 -0.108993 0.537650 0.026 Uiso 1 1 calc R U . . .
C00O C 0.0982(2) 0.00676(18) 0.5853(6) 0.0201(10) Uani 1 1 d . . . . .
C00P C 0.0532(2) 0.15407(18) 0.7111(6) 0.0238(10) Uani 1 1 d . . . . .
C00Q C 0.0369(2) -0.05184(17) 0.6616(5) 0.0202(9) Uani 1 1 d . . . . .
C00T C 0.2018(2) 0.04142(19) 0.3867(6) 0.0251(10) Uani 1 1 d . . . . .
H00T H 0.164310 0.037234 0.316840 0.030 Uiso 1 1 calc R U . . .
C00W C 0.1094(2) 0.1790(2) 0.6770(6) 0.0275(11) Uani 1 1 d . . . . .
H00W H 0.117840 0.213200 0.683518 0.033 Uiso 1 1 calc R U . . .
C00X C 0.2626(2) 0.03807(18) 0.3478(5) 0.0219(9) Uani 1 1 d . . . . .
H00X H 0.265454 0.032287 0.250935 0.026 Uiso 1 1 calc R U . . .
C00Y C 0.000000 0.1785(3) 0.750000 0.0198(13) Uani 1 2 d S T P . .
C00Z C 0.3149(2) 0.05591(18) 0.5919(6) 0.0227(10) Uani 1 1 d . . . . .
H00Z H 0.352535 0.061565 0.660331 0.027 Uiso 1 1 calc R U . . .
C011 C 0.2541(2) 0.06031(18) 0.6322(6) 0.0228(10) Uani 1 1 d . . . . .
H011 H 0.251350 0.069427 0.727049 0.027 Uiso 1 1 calc R U . . .
C012 C 0.1142(2) 0.09605(19) 0.6391(5) 0.0223(9) Uani 1 1 d . . . . .
C013 C 0.1479(2) 0.14357(19) 0.6338(6) 0.0258(10) Uani 1 1 d . . . . .
H013 H 0.188088 0.148535 0.606116 0.031 Uiso 1 1 calc R U . . .
C017 C 0.1121(2) -0.03993(19) 0.5184(6) 0.0234(10) Uani 1 1 d . . . . .
H017 H 0.141670 -0.044715 0.456010 0.028 Uiso 1 1 calc R U . . .
C01A C 0.000000 0.2340(3) 0.750000 0.0223(14) Uani 1 2 d S T P . .
C01C C -0.0193(4) 0.2603(2) 0.6238(6) 0.0428(15) Uani 1 1 d . . . . .
H01C H -0.033678 0.242932 0.537623 0.051 Uiso 1 1 d R U . . .
C01D C 0.000000 -0.0762(3) 0.750000 0.0204(13) Uani 1 2 d S T P . .
C01E C 0.000000 -0.2390(3) 0.750000 0.0319(17) Uani 1 2 d S T P . .
C01L C -0.0582(3) -0.1602(2) 0.7157(6) 0.0283(11) Uani 1 1 d . . . . .
H01L H -0.097577 -0.143183 0.692653 0.034 Uiso 1 1 calc R U . . .
C01M C -0.0580(3) -0.2124(2) 0.7156(6) 0.0329(12) Uani 1 1 d . . . . .
H01M H -0.097300 -0.229636 0.692100 0.039 Uiso 1 1 calc R U . . .
C01R C 0.000000 -0.2960(3) 0.750000 0.038(2) Uani 1 2 d S T P . .
O1 O 0.43249(16) 0.02151(14) 0.5116(4) 0.0243(7) Uani 1 1 d . . . . .
C3 C 0.000000 0.3382(3) 0.750000 0.0228(14) Uani 1 2 d S T P . .
C4 C -0.0201(4) 0.3119(2) 0.6212(6) 0.0416(15) Uani 1 1 d . . . . .
H4 H -0.033905 0.328954 0.534193 0.050 Uiso 1 1 calc R U . . .
C2 C 0.000000 0.3936(2) 0.750000 0.0179(12) Uani 1 2 d S T P . .
O2 O 0.01966(17) 0.41786(13) 0.8675(4) 0.0240(7) Uani 1 1 d . . . . .

loop_
_atom_site_aniso_label
_atom_site_aniso_U_11
_atom_site_aniso_U_22
_atom_site_aniso_U_33
_atom_site_aniso_U_23
_atom_site_aniso_U_13
_atom_site_aniso_U_12
La01 0.0137(2) 0.0142(2) 0.0238(2) 0.000 0.00347(14) 0.000
Fe02 0.0163(5) 0.0165(5) 0.0267(5) 0.000 0.0046(4) 0.000
O003 0.0264(17) 0.0184(17) 0.0248(17) -0.0022(13) 0.0029(13) -0.0012(13)
O007 0.0218(17) 0.031(2) 0.0293(18) -0.0057(15) 0.0074(14) -0.0013(14)
O00E 0.079(3) 0.019(2) 0.047(3) 0.0004(18) 0.010(2) -0.008(2)
N00A 0.016(2) 0.017(2) 0.026(2) 0.0004(14) 0.0055(17) -0.0003(13)
N00C 0.0141(17) 0.0162(19) 0.030(2) 0.0024(15) 0.0034(15) 0.0016(14)
C00I 0.018(2) 0.020(2) 0.025(2) 0.0017(18) 0.0050(18) 0.0019(17)
C00J 0.018(2) 0.017(2) 0.033(3) -0.0002(18) 0.0075(19) -0.0004(17)
C00K 0.015(2) 0.018(2) 0.029(2) -0.0009(18) 0.0019(18) 0.0000(16)
C00L 0.018(2) 0.014(2) 0.036(3) 0.0055(19) 0.0039(19) 0.0005(17)
C00M 0.023(3) 0.017(3) 0.026(3) 0.000 0.004(3) 0.000
C00N 0.019(2) 0.020(2) 0.025(2) 0.0018(18) 0.0018(18) 0.0013(17)
C00O 0.015(2) 0.023(2) 0.022(2) -0.0014(17) 0.0020(19) 0.0014(17)
C00P 0.021(2) 0.018(2) 0.033(3) -0.0017(19) 0.005(2) -0.0002(18)
C00Q 0.018(2) 0.017(2) 0.023(2) -0.0025(17) -0.0030(18) 0.0014(16)
C00T 0.019(2) 0.026(3) 0.030(3) -0.001(2) 0.0028(19) 0.0018(18)
C00W 0.023(2) 0.019(2) 0.043(3) -0.001(2) 0.011(2) -0.0040(19)
C00X 0.016(2) 0.023(2) 0.026(2) -0.0001(19) 0.0020(18) 0.0003(17)
C00Y 0.018(3) 0.017(3) 0.025(3) 0.000 0.004(2) 0.000
C00Z 0.017(2) 0.020(2) 0.030(3) 0.0014(18) 0.0009(18) -0.0010(17)
C011 0.019(2) 0.021(2) 0.027(2) -0.0011(18) 0.0025(19) 0.0027(17)
C012 0.018(2) 0.021(2) 0.028(2) 0.0033(18) 0.0026(18) 0.0009(17)
C013 0.019(2) 0.020(2) 0.040(3) -0.001(2) 0.011(2) -0.0018(18)
C017 0.017(2) 0.023(2) 0.029(2) -0.003(2) 0.0013(18) 0.0022(18)
C01A 0.020(3) 0.016(3) 0.032(4) 0.000 0.008(3) 0.000
C01C 0.078(5) 0.020(3) 0.028(3) -0.002(2) 0.003(3) -0.002(3)
C01D 0.013(3) 0.018(3) 0.027(3) 0.000 -0.003(2) 0.000
C01E 0.054(5) 0.021(4) 0.020(3) 0.000 0.006(3) 0.000
C01L 0.026(3) 0.022(3) 0.036(3) 0.002(2) 0.003(2) -0.0038(19)
C01M 0.043(3) 0.023(3) 0.032(3) -0.002(2) 0.004(2) -0.007(2)
C01R 0.071(6) 0.020(4) 0.024(4) 0.000 0.010(4) 0.000
O1 0.0156(15) 0.0232(18) 0.0328(19) 0.0056(14) 0.0008(13) 0.0004(13)
C3 0.029(3) 0.014(3) 0.026(3) 0.000 0.006(3) 0.000
C4 0.073(5) 0.022(3) 0.027(3) 0.000(2) 0.003(3) 0.000(3)
C2 0.019(3) 0.012(3) 0.024(3) 0.000 0.007(2) 0.000
O2 0.0264(17) 0.0179(17) 0.0268(18) -0.0020(13) 0.0025(13) 0.0008(13)

loop_
_atom_type_symbol
_atom_type_description
_atom_type_scat_dispersion_real
_atom_type_scat_dispersion_imag
_atom_type_scat_source
C C 0.0181 0.0091 'International Tables Vol C Tables 4.2.6.8 and 6.1.1.4'
H H 0.0000 0.0000 'International Tables Vol C Tables 4.2.6.8 and 6.1.1.4'
Fe Fe -1.1336 3.1974 'International Tables Vol C Tables 4.2.6.8 and 6.1.1.4'
La La -1.4094 9.0376 'International Tables Vol C Tables 4.2.6.8 and 6.1.1.4'
N N 0.0311 0.0180 'International Tables Vol C Tables 4.2.6.8 and 6.1.1.4'
O O 0.0492 0.0322 'International Tables Vol C Tables 4.2.6.8 and 6.1.1.4'

loop_
_geom_angle_atom_site_label_1
_geom_angle_atom_site_label_2
_geom_angle_atom_site_label_3
_geom_angle
_geom_angle_site_symmetry_1
_geom_angle_site_symmetry_3
_geom_angle_publ_flag
O003 La01 O003 70.01(16) . 2_655 ?
O003 La01 C2 145.00(8) 2_655 7_556 ?
O003 La01 C2 144.99(8) . 7_556 ?
O007 La01 O003 78.90(11) . 2_655 ?
O007 La01 O003 78.90(11) 2_655 . ?
O007 La01 O003 139.50(11) 2_655 2_655 ?
O007 La01 O003 139.50(11) . . ?
O007 La01 O007 139.44(17) 2_655 . ?
O007 La01 C2 69.72(9) . 7_556 ?
O007 La01 C2 69.72(9) 2_655 7_556 ?
O007 La01 O2 73.77(11) . 8 ?
O007 La01 O2 73.77(11) 2_655 7_556 ?
O007 La01 O2 69.73(12) 2_655 8 ?
O007 La01 O2 69.73(12) . 7_556 ?
O1 La01 O003 86.45(11) 5_656 . ?
O1 La01 O003 86.45(11) 6 2_655 ?
O1 La01 O003 75.82(11) 5_656 2_655 ?
O1 La01 O003 75.82(11) 6 . ?
O1 La01 O007 77.01(11) 5_656 2_655 ?
O1 La01 O007 110.77(11) 5_656 . ?
O1 La01 O007 77.01(11) 6 . ?
O1 La01 O007 110.77(11) 6 2_655 ?
O1 La01 O1 158.41(17) 6 5_656 ?
O1 La01 C2 100.80(9) 5_656 7_556 ?
O1 La01 C2 100.80(9) 6 7_556 ?
O1 La01 O2 76.03(11) 6 7_556 ?
O1 La01 O2 125.43(11) 6 8 ?
O1 La01 O2 76.03(11) 5_656 8 ?
O1 La01 O2 125.43(11) 5_656 7_556 ?
O2 La01 O003 130.05(11) 7_556 . ?
O2 La01 O003 146.67(11) 7_556 2_655 ?
O2 La01 O003 146.67(11) 8 . ?
O2 La01 O003 130.05(11) 8 2_655 ?
O2 La01 C2 25.46(8) 8 7_556 ?
O2 La01 C2 25.46(8) 7_556 7_556 ?
O2 La01 O2 50.93(15) 8 7_556 ?
N00A Fe02 N00A 90.3(2) . 2_556 ?
N00A Fe02 N00C 89.95(17) . . ?
N00A Fe02 N00C 89.95(17) 2_556 2_556 ?
N00A Fe02 N00C 172.56(18) 2_556 . ?
N00A Fe02 N00C 172.56(18) . 2_556 ?
N00C Fe02 N00C 90.8(2) 2_556 . ?
La01 O003 H00A 109.7 . . ?
La01 O003 H00B 109.6 . . ?
H00A O003 H00B 104.3 . . ?
C00L O007 La01 110.8(3) . . ?
C01R O00E H00E 109.5 . . ?
C00O N00A Fe02 126.6(3) . . ?
C00O N00A C00Q 106.4(4) . . ?
C00Q N00A Fe02 126.5(3) . . ?
C00P N00C Fe02 126.5(3) . . ?
C012 N00C Fe02 127.0(3) . . ?
C012 N00C C00P 106.0(4) . . ?
C00O C00I C00K 119.9(4) . . ?
C012 C00I C00K 117.4(4) . . ?
C012 C00I C00O 122.5(4) . . ?
C00X C00J C00L 119.5(4) . . ?
C00Z C00J C00L 121.4(4) . . ?
C00Z C00J C00X 118.9(4) . . ?
C00T C00K C00I 123.1(4) . . ?
C00T C00K C011 118.9(4) . . ?
C011 C00K C00I 117.9(4) . . ?
O007 C00L C00J 119.8(4) . . ?
O007 C00L O1 122.1(4) . . ?
O1 C00L C00J 118.1(5) . . ?
C01L C00M C01D 121.3(3) 2_556 . ?
C01L C00M C01D 121.3(3) . . ?
C01L C00M C01L 117.4(7) 2_556 . ?
C00Q C00N H00N 126.0 . . ?
C017 C00N H00N 126.0 . . ?
C017 C00N C00Q 108.0(4) . . ?
N00A C00O C00I 124.6(4) . . ?
N00A C00O C017 109.4(4) . . ?
C00I C00O C017 125.5(5) . . ?
N00C C00P C00W 110.4(4) . . ?
N00C C00P C00Y 125.1(5) . . ?
C00Y C00P C00W 124.3(5) . . ?
N00A C00Q C00N 109.2(4) . . ?
C01D C00Q N00A 124.4(5) . . ?
C01D C00Q C00N 126.1(5) . . ?
C00K C00T H00T 120.1 . . ?
C00K C00T C00X 119.7(5) . . ?
C00X C00T H00T 120.1 . . ?
C00P C00W H00W 126.4 . . ?
C013 C00W C00P 107.2(5) . . ?
C013 C00W H00W 126.4 . . ?
C00J C00X C00T 121.3(5) . . ?
C00J C00X H00X 119.3 . . ?
C00T C00X H00X 119.3 . . ?
C00P C00Y C00P 124.1(6) 2_556 . ?
C00P C00Y C01A 118.0(3) 2_556 . ?
C00P C00Y C01A 118.0(3) . . ?
C00J C00Z H00Z 119.9 . . ?
C00J C00Z C011 120.3(4) . . ?
C011 C00Z H00Z 119.9 . . ?
C00K C011 C00Z 120.5(5) . . ?
C00K C011 H011 119.7 . . ?
C00Z C011 H011 119.7 . . ?
N00C C012 C00I 125.6(4) . . ?
N00C C012 C013 109.8(4) . . ?
C00I C012 C013 124.3(4) . . ?
C00W C013 C012 106.5(4) . . ?
C00W C013 H013 126.7 . . ?
C012 C013 H013 126.7 . . ?
C00N C017 C00O 106.8(4) . . ?
C00N C017 H017 126.6 . . ?
C00O C017 H017 126.6 . . ?
C01C C01A C00Y 120.9(4) . . ?
C01C C01A C00Y 120.9(4) 2_556 . ?
C01C C01A C01C 118.3(7) . 2_556 ?
C01A C01C H01C 119.2 . . ?
C01A C01C C4 121.9(6) . . ?
C4 C01C H01C 118.8 . . ?
C00Q C01D C00M 118.0(3) . . ?
C00Q C01D C00M 118.0(3) 2_556 . ?
C00Q C01D C00Q 124.0(6) 2_556 . ?
C01M C01E C01M 118.5(7) . 2_556 ?
C01M C01E C01R 120.8(4) . . ?
C01M C01E C01R 120.8(4) 2_556 . ?
C00M C01L H01L 119.4 . . ?
C01M C01L C00M 121.2(5) . . ?
C01M C01L H01L 119.4 . . ?
C01E C01M H01M 119.6 . . ?
C01L C01M C01E 120.9(6) . . ?
C01L C01M H01M 119.6 . . ?
O00E C01R O00E 124.2(8) . 2_556 ?
O00E C01R C01E 117.9(4) . . ?
O00E C01R C01E 117.9(4) 2_556 . ?
C00L O1 La01 163.3(3) . 5_656 ?
C4 C3 C4 119.3(7) . 2_556 ?
C4 C3 C2 120.3(3) . . ?
C4 C3 C2 120.3(3) 2_556 . ?
C01C C4 C3 119.3(5) . . ?
C01C C4 H4 120.4 . . ?
C3 C4 H4 120.4 . . ?
C3 C2 La01 180.0 . 7_556 ?
O2 C2 La01 59.4(3) . 7_556 ?
O2 C2 La01 59.4(3) 2_556 7_556 ?
O2 C2 C3 120.6(3) 2_556 . ?
O2 C2 C3 120.6(3) . . ?
O2 C2 O2 118.9(6) 2_556 . ?
C2 O2 La01 95.1(3) . 7_556 ?

loop_
_geom_bond_atom_site_label_1
_geom_bond_atom_site_label_2
_geom_bond_distance
_geom_bond_site_symmetry_2
_geom_bond_publ_flag
La01 O003 2.592(3) . ?
La01 O003 2.592(3) 2_655 ?
La01 O007 2.543(3) 2_655 ?
La01 O007 2.543(3) . ?
La01 O1 2.451(3) 6 ?
La01 O1 2.451(3) 5_656 ?
La01 C2 2.956(6) 7_556 ?
La01 O2 2.556(3) 8 ?
La01 O2 2.556(3) 7_556 ?
Fe02 N00A 1.977(4) . ?
Fe02 N00A 1.977(4) 2_556 ?
Fe02 N00C 1.983(4) . ?
Fe02 N00C 1.983(4) 2_556 ?
O003 H00A 0.8544 . ?
O003 H00B 0.8540 . ?
O007 C00L 1.242(6) . ?
O00E H00E 0.8200 . ?
O00E C01R 1.258(6) . ?
N00A C00O 1.387(7) . ?
N00A C00Q 1.382(6) . ?
N00C C00P 1.370(6) . ?
N00C C012 1.367(6) . ?
C00I C00K 1.493(6) . ?
C00I C00O 1.402(7) . ?
C00I C012 1.388(7) . ?
C00J C00L 1.500(7) . ?
C00J C00X 1.394(7) . ?
C00J C00Z 1.381(7) . ?
C00K C00T 1.393(7) . ?
C00K C011 1.400(7) . ?
C00L O1 1.284(6) . ?
C00M C01D 1.515(9) . ?
C00M C01L 1.400(6) . ?
C00M C01L 1.400(6) 2_556 ?
C00N H00N 0.9300 . ?
C00N C00Q 1.438(7) . ?
C00N C017 1.356(7) . ?
C00O C017 1.446(7) . ?
C00P C00W 1.432(7) . ?
C00P C00Y 1.391(6) . ?
C00Q C01D 1.387(6) . ?
C00T H00T 0.9300 . ?
C00T C00X 1.382(7) . ?
C00W H00W 0.9300 . ?
C00W C013 1.347(7) . ?
C00X H00X 0.9300 . ?
C00Y C01A 1.481(9) . ?
C00Z H00Z 0.9300 . ?
C00Z C011 1.390(7) . ?
C011 H011 0.9300 . ?
C012 C013 1.454(7) . ?
C013 H013 0.9300 . ?
C017 H017 0.9300 . ?
C01A C01C 1.367(7) 2_556 ?
C01A C01C 1.367(7) . ?
C01C H01C 0.9298 . ?
C01C C4 1.378(8) . ?
C01E C01M 1.390(8) 2_556 ?
C01E C01M 1.390(8) . ?
C01E C01R 1.520(10) . ?
C01L H01L 0.9300 . ?
C01L C01M 1.392(8) . ?
C01M H01M 0.9300 . ?
C3 C4 1.390(7) 2_556 ?
C3 C4 1.390(7) . ?
C3 C2 1.477(9) . ?
C4 H4 0.9300 . ?
C2 O2 1.276(5) . ?
C2 O2 1.276(5) 2_556 ?

loop_
_geom_torsion_atom_site_label_1
_geom_torsion_atom_site_label_2
_geom_torsion_atom_site_label_3
_geom_torsion_atom_site_label_4
_geom_torsion
_geom_torsion_site_symmetry_1
_geom_torsion_site_symmetry_2
_geom_torsion_site_symmetry_3
_geom_torsion_site_symmetry_4
_geom_torsion_publ_flag
La01 O007 C00L C00J -172.2(3) . . . . ?
La01 O007 C00L O1 5.3(6) . . . . ?
Fe02 N00A C00O C00I 20.1(7) . . . . ?
Fe02 N00A C00O C017 -167.6(4) . . . . ?
Fe02 N00A C00Q C00N 167.0(3) . . . . ?
Fe02 N00A C00Q C01D -19.8(7) . . . . ?
Fe02 N00C C00P C00W 170.2(4) . . . . ?
Fe02 N00C C00P C00Y -13.7(7) . . . . ?
Fe02 N00C C012 C00I 16.9(7) . . . . ?
Fe02 N00C C012 C013 -169.6(3) . . . . ?
O007 C00L O1 La01 -169.7(8) . . . 5_656 ?
N00A C00O C017 C00N -2.3(6) . . . . ?
N00A C00Q C01D C00M -169.7(3) . . . . ?
N00A C00Q C01D C00Q 10.3(3) . . . 2_556 ?
N00C C00P C00W C013 0.9(6) . . . . ?
N00C C00P C00Y C00P 7.2(4) . . . 2_556 ?
N00C C00P C00Y C01A -172.8(4) . . . . ?
N00C C012 C013 C00W -2.5(6) . . . . ?
C00I C00K C00T C00X -175.0(5) . . . . ?
C00I C00K C011 C00Z 173.9(4) . . . . ?
C00I C00O C017 C00N 169.9(5) . . . . ?
C00I C012 C013 C00W 171.1(5) . . . . ?
C00J C00L O1 La01 7.8(14) . . . 5_656 ?
C00J C00Z C011 C00K 1.1(7) . . . . ?
C00K C00I C00O N00A 161.5(5) . . . . ?
C00K C00I C00O C017 -9.5(8) . . . . ?
C00K C00I C012 N00C 179.1(4) . . . . ?
C00K C00I C012 C013 6.5(7) . . . . ?
C00K C00T C00X C00J 1.3(8) . . . . ?
C00L C00J C00X C00T 170.0(5) . . . . ?
C00L C00J C00Z C011 -171.2(4) . . . . ?
C00M C01L C01M C01E 0.2(8) . . . . ?
C00N C00Q C01D C00M 2.4(5) . . . . ?
C00N C00Q C01D C00Q -177.6(5) . . . 2_556 ?
C00O N00A C00Q C00N -5.4(5) . . . . ?
C00O N00A C00Q C01D 167.8(4) . . . . ?
C00O C00I C00K C00T 66.0(7) . . . . ?
C00O C00I C00K C011 -112.9(5) . . . . ?
C00O C00I C012 N00C -4.2(8) . . . . ?
C00O C00I C012 C013 -176.8(5) . . . . ?
C00P N00C C012 C00I -170.6(5) . . . . ?
C00P N00C C012 C013 3.0(5) . . . . ?
C00P C00W C013 C012 1.0(6) . . . . ?
C00P C00Y C01A C01C -97.6(4) 2_556 . . . ?
C00P C00Y C01A C01C 82.4(4) 2_556 . . 2_556 ?
C00P C00Y C01A C01C -97.6(4) . . . 2_556 ?
C00P C00Y C01A C01C 82.4(4) . . . . ?
C00Q N00A C00O C00I -167.5(5) . . . . ?
C00Q N00A C00O C017 4.8(6) . . . . ?
C00Q C00N C017 C00O -1.1(5) . . . . ?
C00T C00K C011 C00Z -5.1(7) . . . . ?
C00W C00P C00Y C00P -177.2(6) . . . 2_556 ?
C00W C00P C00Y C01A 2.8(6) . . . . ?
C00X C00J C00L O007 17.8(7) . . . . ?
C00X C00J C00L O1 -159.7(5) . . . . ?
C00X C00J C00Z C011 4.1(7) . . . . ?
C00Y C00P C00W C013 -175.3(5) . . . . ?
C00Y C01A C01C C4 179.6(5) . . . . ?
C00Z C00J C00L O007 -166.9(5) . . . . ?
C00Z C00J C00L O1 15.6(7) . . . . ?
C00Z C00J C00X C00T -5.3(7) . . . . ?
C011 C00K C00T C00X 3.9(7) . . . . ?
C012 N00C C00P C00W -2.4(6) . . . . ?
C012 N00C C00P C00Y 173.7(4) . . . . ?
C012 C00I C00K C00T -117.2(5) . . . . ?
C012 C00I C00K C011 63.9(6) . . . . ?
C012 C00I C00O N00A -15.1(8) . . . . ?
C012 C00I C00O C017 173.9(5) . . . . ?
C017 C00N C00Q N00A 4.2(5) . . . . ?
C017 C00N C00Q C01D -169.0(4) . . . . ?
C01A C01C C4 C3 0.8(10) . . . . ?
C01C C01A C01C C4 -0.4(5) 2_556 . . . ?
C01D C00M C01L C01M 179.9(4) . . . . ?
C01L C00M C01D C00Q -123.3(3) 2_556 . . 2_556 ?
C01L C00M C01D C00Q 56.7(3) 2_556 . . . ?
C01L C00M C01D C00Q -123.3(3) . . . . ?
C01L C00M C01D C00Q 56.7(3) . . . 2_556 ?
C01L C00M C01L C01M -0.1(4) 2_556 . . . ?
C01M C01E C01M C01L -0.1(4) 2_556 . . . ?
C01M C01E C01R O00E 167.8(4) 2_556 . . . ?
C01M C01E C01R O00E -12.2(4) 2_556 . . 2_556 ?
C01M C01E C01R O00E -12.2(4) . . . . ?
C01M C01E C01R O00E 167.9(4) . . . 2_556 ?
C01R C01E C01M C01L 179.9(4) . . . . ?
C3 C2 O2 La01 180.000(1) . . . 7_556 ?
C4 C3 C4 C01C -0.4(5) 2_556 . . . ?
C4 C3 C2 O2 -178.6(4) . . . . ?
C4 C3 C2 O2 -178.5(4) 2_556 . . 2_556 ?
C4 C3 C2 O2 1.4(4) . . . 2_556 ?
C4 C3 C2 O2 1.4(4) 2_556 . . . ?
C2 C3 C4 C01C 179.6(5) . . . . ?
O2 C2 O2 La01 -0.003(1) 2_556 . . 7_556 ?
